data_7126940
loop_
_publ_author_name
'Ramirez Y Medina, Isabel-Maria'
'Rohdenburg, Markus'
'Lork, Enno'
'Staubitz, Anne'

_publ_section_title
;
 Aggregation induced emission - emissive stannoles in the solid state.
;
_journal_issue 68
_journal_name_full 'Chemical communications (Cambridge, England)'
_journal_page_first 9775
_journal_page_last 9778
_journal_paper_doi 10.1039/d0cc04525j
_journal_volume 56
_journal_year 2020
_chemical_formula_moiety 'C30 H18 F12 S2 Sn'
_chemical_formula_sum 'C30 H18 F12 S2 Sn'
_chemical_formula_weight 789.25
_space_group_crystal_system monoclinic
_space_group_IT_number 14
_space_group_name_Hall '-P 2ybc'
_space_group_name_H-M_alt 'P 1 21/c 1'
_atom_sites_solution_hydrogens geom
_atom_sites_solution_primary direct
_audit_creation_date 2020-02-18
_audit_creation_method
;
FinalCif by Daniel Kratzert, Freiburg 2019,
https://github.com/dkratzert/FinalCif
;
_audit_update_record
;
2020-04-23 deposited with the CCDC.	2020-07-16 downloaded from the CCDC.
;
_cell_angle_alpha 90
_cell_angle_beta 95.607(2)
_cell_angle_gamma 90
_cell_formula_units_Z 4
_cell_length_a 9.5906(5)
_cell_length_b 19.6935(10)
_cell_length_c 16.2093(9)
_cell_measurement_reflns_used 9915
_cell_measurement_temperature 100.0
_cell_measurement_theta_max 28.34
_cell_measurement_theta_min 2.37
_cell_volume 3046.8(3)
_computing_cell_refinement 'SAINT V8.40A Bruker-AXS, Madison WI'
_computing_data_collection 'Bruker APEX3 Bruker-AXS, Madison WI'
_computing_data_reduction 'SAINT V8.40A Bruker-AXS, Madison WI'
_computing_molecular_graphics 'Olex2 1.3 (Dolomanov et al., 2009)'
_computing_publication_material 'Olex2 1.3 (Dolomanov et al., 2009)'
_computing_structure_refinement 'SHELXL-2018/3 (Sheldrick, 2018)'
_computing_structure_solution 'SHELXT 2014/5 Bruker-AXS, Madison WI'
_diffrn_ambient_temperature 100.0
_diffrn_detector CMOS
_diffrn_detector_area_resol_mean 10.42
_diffrn_detector_type 'Bruker PHOTON 100'
_diffrn_measured_fraction_theta_full 0.999
_diffrn_measured_fraction_theta_max 0.998
_diffrn_measurement_device 'three-circle diffractometer'
_diffrn_measurement_device_type 'Bruker D8 VENTURE'
_diffrn_measurement_method '\w and \f scans'
_diffrn_measurement_specimen_support 'MiTeGen micromount'
_diffrn_radiation_monochromator 'mirror optics'
_diffrn_radiation_probe x-ray
_diffrn_radiation_type MoK\a
_diffrn_radiation_wavelength 0.71073
_diffrn_reflns_av_R_equivalents 0.0443
_diffrn_reflns_av_unetI/netI 0.0294
_diffrn_reflns_Laue_measured_fraction_full 0.999
_diffrn_reflns_Laue_measured_fraction_max 0.998
_diffrn_reflns_limit_h_max 12
_diffrn_reflns_limit_h_min -12
_diffrn_reflns_limit_k_max 26
_diffrn_reflns_limit_k_min -26
_diffrn_reflns_limit_l_max 21
_diffrn_reflns_limit_l_min -21
_diffrn_reflns_number 51010
_diffrn_reflns_point_group_measured_fraction_full 0.999
_diffrn_reflns_point_group_measured_fraction_max 0.998
_diffrn_reflns_theta_full 25.242
_diffrn_reflns_theta_max 28.360
_diffrn_reflns_theta_min 2.068
_diffrn_source 'microfocus sealed X-ray tube'
_diffrn_source_current 1.0
_diffrn_source_power 0.05
_diffrn_source_type 'Incoatec I\ms'
_diffrn_source_voltage 50.0
_diffrn_standards_number 0
_exptl_absorpt_coefficient_mu 1.070
_exptl_absorpt_correction_T_max 0.7457
_exptl_absorpt_correction_T_min 0.6022
_exptl_absorpt_correction_type multi-scan
_exptl_absorpt_process_details 'SADABS; Bruker, 2000'
_exptl_crystal_colour 'clear yellow'
_exptl_crystal_colour_lustre clear
_exptl_crystal_colour_primary yellow
_exptl_crystal_density_diffrn 1.721
_exptl_crystal_description block
_exptl_crystal_F_000 1552
_exptl_crystal_size_max 0.3
_exptl_crystal_size_mid 0.3
_exptl_crystal_size_min 0.3
_refine_diff_density_max 1.021
_refine_diff_density_min -0.870
_refine_diff_density_rms 0.101
_refine_ls_extinction_method none
_refine_ls_goodness_of_fit_ref 1.042
_refine_ls_hydrogen_treatment constr
_refine_ls_matrix_type full
_refine_ls_number_parameters 464
_refine_ls_number_reflns 7597
_refine_ls_number_restraints 115
_refine_ls_restrained_S_all 1.123
_refine_ls_R_factor_all 0.0451
_refine_ls_R_factor_gt 0.0349
_refine_ls_shift/su_max 0.003
_refine_ls_shift/su_mean 0.000
_refine_ls_structure_factor_coef Fsqd
_refine_ls_weighting_details 'w=1/[\s^2^(Fo^2^)+(0.0425P)^2^+4.4347P] where P=(Fo^2^+2Fc^2^)/3'
_refine_ls_weighting_scheme calc
_refine_ls_wR_factor_gt 0.0835
_refine_ls_wR_factor_ref 0.0905
_reflns_Friedel_coverage 0.000
_reflns_number_gt 6447
_reflns_number_total 7597
_reflns_threshold_expression 'I > 2\s(I)'
_cod_data_source_file d0cc04525j2.cif
_cod_data_source_block ramirezi191015_0m
_cod_depositor_comments 'Adding full bibliography for 7126937--7126940.cif.'
_cod_database_code 7126940
_shelx_shelxl_version_number 2018/3
_shelx_space_group_comment
;
The symmetry employed for this shelxl refinement is uniquely defined
by the following loop, which should always be used as a source of
symmetry information in preference to the above space-group names.
They are only intended as comments.
;
_shelx_estimated_absorpt_t_min 0.740
_shelx_estimated_absorpt_t_max 0.740
_olex2_diffrn_ambient_temperature_device 'Oxford Cryostream 700'
_olex2_refinement_description
;
1. Fixed Uiso
 At 1.2 times of:
  All C(H) groups
 At 1.5 times of:
  All C(H,H,H) groups
2. Restrained distances
 F1A-F3A \\sim F1A-F2A \\sim F3A-F2A \\sim F3-F1 \\sim F3-F2 \\sim F1-F2
 with sigma of 0.04
 F4-F6 \\sim F4-F5 \\sim F6-F5 \\sim F5A-F4A \\sim F6A-F4A
 with sigma of 0.04
 C27-F4 \\sim C27-F6 \\sim C27-F5 \\sim C27-F5A \\sim C27-F6A \\sim C27-F4A
 with sigma of 0.02
 C26-F1A \\sim C26-F3A \\sim C26-F2A \\sim C26-F3 \\sim C26-F1 \\sim C26-F2
 with sigma of 0.02
3. Uiso/Uaniso restraints and constraints
F4 \\sim F4A \\sim F5 \\sim F5A \\sim F6 \\sim F6A \\sim F1 \\sim F1A \\sim F2A
\\sim F2 \\sim F3 \\sim F3A: within 1.7A with sigma of 0.005 and sigma for
terminal atoms of 0.01 within 1.7A
4. Others
 Sof(F1)=Sof(F2)=Sof(F3)=1-FVAR(1)
 Sof(F1A)=Sof(F2A)=Sof(F3A)=FVAR(1)
 Sof(F4A)=Sof(F5A)=Sof(F6A)=1-FVAR(2)
 Sof(F4)=Sof(F5)=Sof(F6)=FVAR(2)
5.a Aromatic/amide H refined with riding coordinates:
 C11(H11), C12(H12), C13(H13), C21(H21), C23(H23), C25(H25), C31(H31),
 C33(H33), C35(H35), C41(H41), C42(H42), C43(H43)
5.b Idealised Me refined as rotating group:
 C5(H5A,H5B,H5C), C6(H6A,H6B,H6C)
;
_olex2_submission_special_instructions 'No special instructions were received'

loop_
_space_group_symop_operation_xyz
'x, y, z'
'-x, y+1/2, -z+1/2'
'-x, -y, -z'
'x, -y-1/2, z-1/2'

loop_
_atom_site_label
_atom_site_type_symbol
_atom_site_fract_x
_atom_site_fract_y
_atom_site_fract_z
_atom_site_U_iso_or_equiv
_atom_site_adp_type
_atom_site_occupancy
_atom_site_site_symmetry_order
_atom_site_calc_flag
_atom_site_refinement_flags_posn
_atom_site_refinement_flags_adp
_atom_site_refinement_flags_occupancy
_atom_site_disorder_assembly
_atom_site_disorder_group
Sn1 Sn 0.70051(2) 0.52544(2) 0.73528(2) 0.02184(6) Uani 1 1 d . . . . .
S1 S 1.11924(7) 0.65268(3) 0.69117(4) 0.02477(13) Uani 1 1 d . . . . .
S2 S 0.32720(7) 0.56560(4) 0.51767(5) 0.03282(16) Uani 1 1 d . . . . .
F7 F 0.6054(2) 0.66945(10) 0.29684(10) 0.0482(5) Uani 1 1 d . . . . .
F8 F 0.6051(2) 0.77860(10) 0.29952(11) 0.0488(5) Uani 1 1 d . . . . .
F9 F 0.41365(19) 0.72520(9) 0.27325(10) 0.0389(4) Uani 1 1 d . . . . .
F10 F 0.4252(2) 0.86968(9) 0.61478(12) 0.0442(4) Uani 1 1 d . . . . .
F11 F 0.24066(19) 0.80791(10) 0.60818(12) 0.0433(4) Uani 1 1 d . . . . .
F12 F 0.2753(3) 0.87276(11) 0.50609(12) 0.0616(7) Uani 1 1 d . . . . .
C1 C 0.8444(3) 0.60048(12) 0.69792(15) 0.0215(5) Uani 1 1 d . . . . .
C2 C 0.7758(3) 0.63860(11) 0.63747(14) 0.0197(5) Uani 1 1 d . . . . .
C3 C 0.6266(3) 0.62322(12) 0.60796(14) 0.0193(5) Uani 1 1 d . . . . .
C4 C 0.5608(3) 0.56895(12) 0.63806(15) 0.0217(5) Uani 1 1 d . . . . .
C5 C 0.6350(4) 0.54239(16) 0.85559(18) 0.0391(7) Uani 1 1 d . . . . .
H5A H 0.705383 0.524054 0.897609 0.059 Uiso 1 1 calc R U . . .
H5B H 0.545089 0.519656 0.859883 0.059 Uiso 1 1 calc R U . . .
H5C H 0.624375 0.591258 0.864545 0.059 Uiso 1 1 calc R U . . .
C6 C 0.7644(4) 0.42408(14) 0.7157(2) 0.0377(7) Uani 1 1 d . . . . .
H6A H 0.698591 0.402662 0.673508 0.057 Uiso 1 1 calc R U . . .
H6B H 0.765778 0.398580 0.767712 0.057 Uiso 1 1 calc R U . . .
H6C H 0.858492 0.424153 0.696903 0.057 Uiso 1 1 calc R U . . .
C10 C 0.9897(3) 0.60401(12) 0.73139(15) 0.0231(5) Uani 1 1 d . . . . .
C11 C 1.0492(3) 0.56733(13) 0.79883(16) 0.0273(5) Uani 1 1 d . . . . .
H11 H 0.996935 0.537538 0.830137 0.033 Uiso 1 1 calc R U . . .
C12 C 1.1941(3) 0.57823(14) 0.81672(17) 0.0293(6) Uani 1 1 d . . . . .
H12 H 1.249394 0.556847 0.861144 0.035 Uiso 1 1 calc R U . . .
C13 C 1.2461(3) 0.62263(13) 0.76355(16) 0.0275(5) Uani 1 1 d . . . . .
H13 H 1.341846 0.635543 0.766187 0.033 Uiso 1 1 calc R U . . .
C20 C 0.8405(3) 0.69615(12) 0.59465(15) 0.0197(5) Uani 1 1 d . . . . .
C21 C 0.9023(3) 0.68437(12) 0.52184(15) 0.0219(5) Uani 1 1 d . . . . .
H21 H 0.912708 0.639126 0.503064 0.026 Uiso 1 1 calc R U . . .
C22 C 0.9489(3) 0.73821(13) 0.47626(16) 0.0239(5) Uani 1 1 d . . . . .
C23 C 0.9367(3) 0.80438(13) 0.50337(16) 0.0262(5) Uani 1 1 d . . . . .
H23 H 0.967723 0.841219 0.472007 0.031 Uiso 1 1 calc R U . . .
C24 C 0.8788(3) 0.81593(12) 0.57682(16) 0.0255(5) Uani 1 1 d . . . . .
C25 C 0.8303(3) 0.76269(12) 0.62277(15) 0.0228(5) Uani 1 1 d . . . . .
H25 H 0.790457 0.771664 0.673049 0.027 Uiso 1 1 calc R U . . .
C26 C 1.0093(3) 0.72428(15) 0.39639(19) 0.0374(7) Uani 1 1 d D . . . .
C27 C 0.8628(4) 0.88771(14) 0.60638(19) 0.0383(7) Uani 1 1 d D . . . .
C30 C 0.5560(3) 0.67298(12) 0.54758(14) 0.0190(4) Uani 1 1 d . . . . .
C31 C 0.5739(3) 0.67194(12) 0.46291(14) 0.0204(5) Uani 1 1 d . . . . .
H31 H 0.625982 0.636428 0.440772 0.024 Uiso 1 1 calc R U . . .
C32 C 0.5156(3) 0.72270(12) 0.41147(14) 0.0218(5) Uani 1 1 d . . . . .
C33 C 0.4379(3) 0.77509(13) 0.44207(15) 0.0248(5) Uani 1 1 d . . . . .
H33 H 0.398669 0.809815 0.406308 0.030 Uiso 1 1 calc R U . . .
C34 C 0.4189(3) 0.77557(13) 0.52551(15) 0.0247(5) Uani 1 1 d . . . . .
C35 C 0.4772(3) 0.72479(12) 0.57805(15) 0.0220(5) Uani 1 1 d . . . . .
H35 H 0.462944 0.725657 0.635217 0.026 Uiso 1 1 calc R U . . .
C36 C 0.5358(3) 0.72324(13) 0.32092(16) 0.0281(6) Uani 1 1 d . . . . .
C37 C 0.3401(3) 0.83160(15) 0.56276(17) 0.0349(7) Uani 1 1 d . . . . .
C40 C 0.4227(3) 0.54304(13) 0.61042(16) 0.0241(5) Uani 1 1 d . . . . .
C41 C 0.3485(3) 0.49517(13) 0.65074(18) 0.0289(6) Uani 1 1 d . . . . .
H41 H 0.382204 0.475611 0.702453 0.035 Uiso 1 1 calc R U . . .
C42 C 0.2173(3) 0.47801(14) 0.6075(2) 0.0366(7) Uani 1 1 d . . . . .
H42 H 0.153234 0.446783 0.627762 0.044 Uiso 1 1 calc R U . . .
C43 C 0.1936(3) 0.51105(17) 0.5344(2) 0.0388(7) Uani 1 1 d . . . . .
H43 H 0.112339 0.504762 0.496693 0.047 Uiso 1 1 calc R U . . .
F1A F 0.9281(5) 0.7544(3) 0.3314(2) 0.0770(14) Uani 0.627(5) 1 d D U P A 1
F2A F 1.1304(5) 0.7492(4) 0.3890(3) 0.0758(17) Uani 0.627(5) 1 d D U P A 1
F3A F 1.0066(8) 0.6604(2) 0.3737(3) 0.0795(17) Uani 0.627(5) 1 d D U P A 1
F4 F 0.903(3) 0.8946(13) 0.6843(7) 0.076(4) Uani 0.345(18) 1 d D U P B 1
F5 F 0.7250(11) 0.9055(7) 0.6019(13) 0.076(3) Uani 0.345(18) 1 d D U P B 1
F6 F 0.914(2) 0.9343(5) 0.5627(9) 0.071(3) Uani 0.345(18) 1 d D U P B 1
F1 F 0.9331(8) 0.6914(6) 0.3456(4) 0.073(2) Uani 0.373(5) 1 d D U P A 2
F2 F 1.0742(11) 0.7756(4) 0.3705(6) 0.071(2) Uani 0.373(5) 1 d D U P A 2
F3 F 1.1225(9) 0.6814(5) 0.4159(4) 0.077(2) Uani 0.373(5) 1 d D U P A 2
F4A F 0.8549(12) 0.8931(6) 0.6862(4) 0.064(2) Uani 0.655(18) 1 d D U P B 2
F5A F 0.7545(11) 0.9180(4) 0.5689(5) 0.080(2) Uani 0.655(18) 1 d D U P B 2
F6A F 0.9760(11) 0.9253(3) 0.5908(7) 0.078(2) Uani 0.655(18) 1 d D U P B 2

loop_
_atom_site_aniso_label
_atom_site_aniso_U_11
_atom_site_aniso_U_22
_atom_site_aniso_U_33
_atom_site_aniso_U_23
_atom_site_aniso_U_13
_atom_site_aniso_U_12
Sn1 0.03226(11) 0.01193(9) 0.02188(9) 0.00356(6) 0.00548(7) -0.00017(6)
S1 0.0292(3) 0.0197(3) 0.0253(3) 0.0005(2) 0.0020(2) -0.0018(2)
S2 0.0254(3) 0.0380(4) 0.0349(4) 0.0005(3) 0.0020(3) -0.0047(3)
F7 0.0791(14) 0.0429(11) 0.0252(8) 0.0035(7) 0.0183(9) 0.0300(10)
F8 0.0726(14) 0.0428(11) 0.0343(9) 0.0030(8) 0.0220(9) -0.0206(10)
F9 0.0492(11) 0.0459(11) 0.0208(7) 0.0029(7) -0.0013(7) 0.0028(8)
F10 0.0593(12) 0.0246(9) 0.0500(11) -0.0150(8) 0.0124(9) 0.0035(8)
F11 0.0416(10) 0.0447(11) 0.0453(10) -0.0069(8) 0.0125(8) 0.0134(8)
F12 0.0999(18) 0.0511(12) 0.0344(10) 0.0071(9) 0.0096(10) 0.0522(12)
C1 0.0303(13) 0.0133(11) 0.0209(11) 0.0010(9) 0.0025(10) -0.0008(9)
C2 0.0271(12) 0.0120(10) 0.0205(11) 0.0005(8) 0.0056(9) 0.0001(9)
C3 0.0270(12) 0.0135(10) 0.0179(10) -0.0006(8) 0.0043(9) 0.0024(9)
C4 0.0307(13) 0.0130(10) 0.0222(11) -0.0009(9) 0.0072(10) 0.0008(9)
C5 0.062(2) 0.0296(15) 0.0279(14) 0.0037(11) 0.0140(14) 0.0027(14)
C6 0.058(2) 0.0150(12) 0.0396(16) 0.0034(11) 0.0030(14) 0.0042(12)
C10 0.0326(13) 0.0123(11) 0.0242(12) 0.0000(9) 0.0013(10) -0.0001(9)
C11 0.0365(14) 0.0166(12) 0.0277(12) 0.0023(10) -0.0026(11) 0.0002(10)
C12 0.0377(15) 0.0211(13) 0.0275(13) -0.0013(10) -0.0055(11) 0.0057(11)
C13 0.0296(13) 0.0224(12) 0.0294(13) -0.0066(10) -0.0023(11) 0.0031(10)
C20 0.0248(12) 0.0132(10) 0.0205(11) 0.0029(8) -0.0007(9) -0.0002(9)
C21 0.0295(13) 0.0126(11) 0.0237(11) 0.0000(9) 0.0036(10) -0.0015(9)
C22 0.0275(12) 0.0193(12) 0.0252(12) 0.0039(9) 0.0050(10) -0.0035(10)
C23 0.0329(14) 0.0163(11) 0.0294(13) 0.0062(10) 0.0028(11) -0.0049(10)
C24 0.0351(14) 0.0115(11) 0.0292(13) -0.0002(9) 0.0003(11) -0.0020(9)
C25 0.0302(13) 0.0157(11) 0.0222(11) 0.0001(9) 0.0012(10) 0.0001(9)
C26 0.0492(18) 0.0281(15) 0.0383(16) -0.0008(12) 0.0210(14) -0.0090(13)
C27 0.059(2) 0.0135(12) 0.0427(17) -0.0014(11) 0.0084(15) -0.0034(12)
C30 0.0253(12) 0.0121(10) 0.0197(10) -0.0001(8) 0.0029(9) -0.0009(9)
C31 0.0256(12) 0.0151(11) 0.0210(11) -0.0020(9) 0.0049(9) 0.0002(9)
C32 0.0301(13) 0.0179(11) 0.0178(11) 0.0005(9) 0.0050(9) -0.0004(9)
C33 0.0336(14) 0.0185(12) 0.0218(11) 0.0022(9) 0.0003(10) 0.0045(10)
C34 0.0314(13) 0.0194(12) 0.0230(12) -0.0013(9) 0.0014(10) 0.0055(10)
C35 0.0290(13) 0.0204(12) 0.0169(10) -0.0005(9) 0.0033(9) 0.0038(9)
C36 0.0430(16) 0.0208(12) 0.0215(12) 0.0019(9) 0.0082(11) 0.0050(11)
C37 0.0518(18) 0.0282(14) 0.0245(13) 0.0002(11) 0.0031(12) 0.0169(13)
C40 0.0285(13) 0.0171(11) 0.0276(12) -0.0042(9) 0.0080(10) 0.0018(9)
C41 0.0342(14) 0.0171(12) 0.0372(14) -0.0045(10) 0.0128(12) -0.0033(10)
C42 0.0336(15) 0.0255(14) 0.0534(19) -0.0110(13) 0.0185(14) -0.0079(11)
C43 0.0258(14) 0.0388(17) 0.0525(19) -0.0096(14) 0.0066(13) -0.0057(12)
F1A 0.085(3) 0.124(4) 0.0242(16) 0.011(2) 0.0153(16) 0.030(3)
F2A 0.044(2) 0.132(5) 0.055(3) -0.024(3) 0.024(2) -0.039(3)
F3A 0.142(5) 0.039(2) 0.071(3) -0.0142(19) 0.077(3) -0.020(2)
F4 0.146(11) 0.026(4) 0.050(5) -0.020(5) -0.024(6) 0.005(8)
F5 0.075(5) 0.025(5) 0.127(9) -0.017(6) 0.008(6) 0.015(4)
F6 0.124(7) 0.014(3) 0.081(5) 0.009(3) 0.043(5) -0.007(5)
F1 0.065(4) 0.122(6) 0.034(3) -0.040(4) 0.013(3) -0.025(4)
F2 0.115(6) 0.053(4) 0.056(4) 0.009(3) 0.059(4) -0.018(4)
F3 0.092(4) 0.093(5) 0.054(4) 0.001(3) 0.040(3) 0.045(4)
F4A 0.134(6) 0.020(2) 0.043(2) -0.009(2) 0.030(3) -0.001(4)
F5A 0.126(4) 0.028(3) 0.078(4) -0.008(2) -0.024(3) 0.039(3)
F6A 0.110(5) 0.021(2) 0.111(5) -0.027(3) 0.056(4) -0.030(3)

loop_
_atom_type_symbol
_atom_type_description
_atom_type_scat_dispersion_real
_atom_type_scat_dispersion_imag
_atom_type_scat_source
C C 0.0033 0.0016 'International Tables Vol C Tables 4.2.6.8 and 6.1.1.4'
H H 0.0000 0.0000 'International Tables Vol C Tables 4.2.6.8 and 6.1.1.4'
F F 0.0171 0.0103 'International Tables Vol C Tables 4.2.6.8 and 6.1.1.4'
S S 0.1246 0.1234 'International Tables Vol C Tables 4.2.6.8 and 6.1.1.4'
Sn Sn -0.6537 1.4246 'International Tables Vol C Tables 4.2.6.8 and 6.1.1.4'

loop_
_geom_angle_atom_site_label_1
_geom_angle_atom_site_label_2
_geom_angle_atom_site_label_3
_geom_angle
_geom_angle_site_symmetry_1
_geom_angle_site_symmetry_3
_geom_angle_publ_flag
C4 Sn1 C1 83.72(9) . . ?
C5 Sn1 C1 113.88(11) . . ?
C5 Sn1 C4 112.98(11) . . ?
C6 Sn1 C1 113.70(11) . . ?
C6 Sn1 C4 115.79(11) . . ?
C6 Sn1 C5 113.53(12) . . ?
C13 S1 C10 92.18(13) . . ?
C43 S2 C40 92.39(15) . . ?
C2 C1 Sn1 107.78(18) . . ?
C2 C1 C10 128.9(2) . . ?
C10 C1 Sn1 123.29(17) . . ?
C1 C2 C3 120.1(2) . . ?
C1 C2 C20 124.2(2) . . ?
C3 C2 C20 115.6(2) . . ?
C2 C3 C30 115.7(2) . . ?
C4 C3 C2 120.6(2) . . ?
C4 C3 C30 123.6(2) . . ?
C3 C4 Sn1 107.45(18) . . ?
C3 C4 C40 127.6(2) . . ?
C40 C4 Sn1 124.97(17) . . ?
Sn1 C5 H5A 109.5 . . ?
Sn1 C5 H5B 109.5 . . ?
Sn1 C5 H5C 109.5 . . ?
H5A C5 H5B 109.5 . . ?
H5A C5 H5C 109.5 . . ?
H5B C5 H5C 109.5 . . ?
Sn1 C6 H6A 109.5 . . ?
Sn1 C6 H6B 109.5 . . ?
Sn1 C6 H6C 109.5 . . ?
H6A C6 H6B 109.5 . . ?
H6A C6 H6C 109.5 . . ?
H6B C6 H6C 109.5 . . ?
C1 C10 S1 125.51(18) . . ?
C11 C10 S1 109.2(2) . . ?
C11 C10 C1 125.3(2) . . ?
C10 C11 H11 123.1 . . ?
C10 C11 C12 113.9(2) . . ?
C12 C11 H11 123.1 . . ?
C11 C12 H12 123.7 . . ?
C13 C12 C11 112.6(2) . . ?
C13 C12 H12 123.7 . . ?
S1 C13 H13 123.9 . . ?
C12 C13 S1 112.2(2) . . ?
C12 C13 H13 123.9 . . ?
C21 C20 C2 119.9(2) . . ?
C21 C20 C25 118.9(2) . . ?
C25 C20 C2 121.0(2) . . ?
C20 C21 H21 119.7 . . ?
C20 C21 C22 120.6(2) . . ?
C22 C21 H21 119.7 . . ?
C21 C22 C26 119.5(2) . . ?
C23 C22 C21 120.5(2) . . ?
C23 C22 C26 120.0(2) . . ?
C22 C23 H23 120.6 . . ?
C24 C23 C22 118.8(2) . . ?
C24 C23 H23 120.6 . . ?
C23 C24 C25 121.4(2) . . ?
C23 C24 C27 119.4(2) . . ?
C25 C24 C27 119.2(2) . . ?
C20 C25 H25 120.2 . . ?
C24 C25 C20 119.7(2) . . ?
C24 C25 H25 120.2 . . ?
F1A C26 C22 110.2(3) . . ?
F2A C26 C22 116.3(3) . . ?
F2A C26 F1A 102.3(4) . . ?
F2A C26 F3A 109.6(5) . . ?
F3A C26 C22 114.9(3) . . ?
F3A C26 F1A 101.7(4) . . ?
F1 C26 C22 114.9(4) . . ?
F1 C26 F2 118.2(7) . . ?
F1 C26 F3 103.5(6) . . ?
F2 C26 C22 112.4(5) . . ?
F2 C26 F3 99.3(6) . . ?
F3 C26 C22 106.0(3) . . ?
F4 C27 C24 112.4(11) . . ?
F4 C27 F5 102.7(11) . . ?
F5 C27 C24 110.6(6) . . ?
F6 C27 C24 116.1(6) . . ?
F6 C27 F4 111.8(11) . . ?
F6 C27 F5 101.8(7) . . ?
F4A C27 C24 114.1(6) . . ?
F4A C27 F6A 105.3(6) . . ?
F5A C27 C24 112.6(4) . . ?
F5A C27 F4A 107.7(6) . . ?
F5A C27 F6A 106.2(5) . . ?
F6A C27 C24 110.2(4) . . ?
C31 C30 C3 122.7(2) . . ?
C35 C30 C3 118.3(2) . . ?
C35 C30 C31 118.8(2) . . ?
C30 C31 H31 120.0 . . ?
C32 C31 C30 119.9(2) . . ?
C32 C31 H31 120.0 . . ?
C31 C32 C33 121.3(2) . . ?
C31 C32 C36 120.8(2) . . ?
C33 C32 C36 117.9(2) . . ?
C32 C33 H33 120.7 . . ?
C34 C33 C32 118.7(2) . . ?
C34 C33 H33 120.7 . . ?
C33 C34 C35 120.6(2) . . ?
C33 C34 C37 121.3(2) . . ?
C35 C34 C37 118.0(2) . . ?
C30 C35 C34 120.6(2) . . ?
C30 C35 H35 119.7 . . ?
C34 C35 H35 119.7 . . ?
F7 C36 F8 107.2(2) . . ?
F7 C36 F9 106.8(2) . . ?
F7 C36 C32 113.5(2) . . ?
F8 C36 C32 112.0(2) . . ?
F9 C36 F8 104.8(2) . . ?
F9 C36 C32 112.1(2) . . ?
F10 C37 F11 105.7(2) . . ?
F10 C37 C34 111.4(2) . . ?
F11 C37 C34 112.2(2) . . ?
F12 C37 F10 107.9(3) . . ?
F12 C37 F11 106.3(3) . . ?
F12 C37 C34 113.0(2) . . ?
C4 C40 S2 124.42(19) . . ?
C41 C40 S2 109.3(2) . . ?
C41 C40 C4 126.2(2) . . ?
C40 C41 H41 123.2 . . ?
C40 C41 C42 113.6(3) . . ?
C42 C41 H41 123.2 . . ?
C41 C42 H42 123.7 . . ?
C43 C42 C41 112.5(3) . . ?
C43 C42 H42 123.7 . . ?
S2 C43 H43 124.0 . . ?
C42 C43 S2 112.1(2) . . ?
C42 C43 H43 124.0 . . ?

loop_
_geom_bond_atom_site_label_1
_geom_bond_atom_site_label_2
_geom_bond_distance
_geom_bond_site_symmetry_2
_geom_bond_publ_flag
Sn1 C1 2.149(2) . ?
Sn1 C4 2.145(2) . ?
Sn1 C5 2.133(3) . ?
Sn1 C6 2.121(3) . ?
S1 C10 1.745(3) . ?
S1 C13 1.711(3) . ?
S2 C40 1.740(3) . ?
S2 C43 1.714(3) . ?
F7 C36 1.331(3) . ?
F8 C36 1.340(3) . ?
F9 C36 1.339(3) . ?
F10 C37 1.344(4) . ?
F11 C37 1.344(4) . ?
F12 C37 1.333(3) . ?
C1 C2 1.353(3) . ?
C1 C10 1.447(4) . ?
C2 C3 1.495(3) . ?
C2 C20 1.495(3) . ?
C3 C4 1.356(3) . ?
C3 C30 1.499(3) . ?
C4 C40 1.449(4) . ?
C5 H5A 0.9800 . ?
C5 H5B 0.9800 . ?
C5 H5C 0.9800 . ?
C6 H6A 0.9800 . ?
C6 H6B 0.9800 . ?
C6 H6C 0.9800 . ?
C10 C11 1.386(3) . ?
C11 H11 0.9500 . ?
C11 C12 1.408(4) . ?
C12 H12 0.9500 . ?
C12 C13 1.356(4) . ?
C13 H13 0.9500 . ?
C20 C21 1.391(3) . ?
C20 C25 1.394(3) . ?
C21 H21 0.9500 . ?
C21 C22 1.391(3) . ?
C22 C23 1.384(4) . ?
C22 C26 1.495(4) . ?
C23 H23 0.9500 . ?
C23 C24 1.381(4) . ?
C24 C25 1.392(3) . ?
C24 C27 1.505(4) . ?
C25 H25 0.9500 . ?
C26 F1A 1.381(5) . ?
C26 F2A 1.277(5) . ?
C26 F3A 1.310(5) . ?
C26 F1 1.230(6) . ?
C26 F2 1.279(7) . ?
C26 F3 1.387(7) . ?
C27 F4 1.290(11) . ?
C27 F5 1.363(10) . ?
C27 F6 1.284(9) . ?
C27 F4A 1.308(7) . ?
C27 F5A 1.297(7) . ?
C27 F6A 1.358(6) . ?
C30 C31 1.400(3) . ?
C30 C35 1.389(3) . ?
C31 H31 0.9500 . ?
C31 C32 1.384(3) . ?
C32 C33 1.392(3) . ?
C32 C36 1.499(3) . ?
C33 H33 0.9500 . ?
C33 C34 1.382(3) . ?
C34 C35 1.395(3) . ?
C34 C37 1.498(4) . ?
C35 H35 0.9500 . ?
C40 C41 1.383(4) . ?
C41 H41 0.9500 . ?
C41 C42 1.420(4) . ?
C42 H42 0.9500 . ?
C42 C43 1.352(5) . ?
C43 H43 0.9500 . ?

loop_
_geom_torsion_atom_site_label_1
_geom_torsion_atom_site_label_2
_geom_torsion_atom_site_label_3
_geom_torsion_atom_site_label_4
_geom_torsion
_geom_torsion_site_symmetry_1
_geom_torsion_site_symmetry_2
_geom_torsion_site_symmetry_3
_geom_torsion_site_symmetry_4
_geom_torsion_publ_flag
Sn1 C1 C2 C3 -1.1(3) . . . . ?
Sn1 C1 C2 C20 -179.57(18) . . . . ?
Sn1 C1 C10 S1 167.53(13) . . . . ?
Sn1 C1 C10 C11 -10.0(4) . . . . ?
Sn1 C4 C40 S2 -164.42(13) . . . . ?
Sn1 C4 C40 C41 12.8(4) . . . . ?
S1 C10 C11 C12 -0.2(3) . . . . ?
S2 C40 C41 C42 -0.6(3) . . . . ?
C1 C2 C3 C4 -3.5(3) . . . . ?
C1 C2 C3 C30 173.6(2) . . . . ?
C1 C2 C20 C21 92.0(3) . . . . ?
C1 C2 C20 C25 -93.2(3) . . . . ?
C1 C10 C11 C12 177.7(2) . . . . ?
C2 C1 C10 S1 -8.9(4) . . . . ?
C2 C1 C10 C11 173.6(3) . . . . ?
C2 C3 C4 Sn1 5.9(3) . . . . ?
C2 C3 C4 C40 -173.2(2) . . . . ?
C2 C3 C30 C31 80.7(3) . . . . ?
C2 C3 C30 C35 -95.0(3) . . . . ?
C2 C20 C21 C22 172.8(2) . . . . ?
C2 C20 C25 C24 -173.4(2) . . . . ?
C3 C2 C20 C21 -86.5(3) . . . . ?
C3 C2 C20 C25 88.2(3) . . . . ?
C3 C4 C40 S2 14.6(4) . . . . ?
C3 C4 C40 C41 -168.2(3) . . . . ?
C3 C30 C31 C32 -174.5(2) . . . . ?
C3 C30 C35 C34 174.7(2) . . . . ?
C4 C3 C30 C31 -102.2(3) . . . . ?
C4 C3 C30 C35 82.1(3) . . . . ?
C4 C40 C41 C42 -178.1(2) . . . . ?
C10 S1 C13 C12 -0.6(2) . . . . ?
C10 C1 C2 C3 175.7(2) . . . . ?
C10 C1 C2 C20 -2.7(4) . . . . ?
C10 C11 C12 C13 -0.2(3) . . . . ?
C11 C12 C13 S1 0.6(3) . . . . ?
C13 S1 C10 C1 -177.4(2) . . . . ?
C13 S1 C10 C11 0.5(2) . . . . ?
C20 C2 C3 C4 175.0(2) . . . . ?
C20 C2 C3 C30 -7.8(3) . . . . ?
C20 C21 C22 C23 1.1(4) . . . . ?
C20 C21 C22 C26 -177.4(2) . . . . ?
C21 C20 C25 C24 1.5(4) . . . . ?
C21 C22 C23 C24 0.6(4) . . . . ?
C21 C22 C26 F1A 117.4(4) . . . . ?
C21 C22 C26 F2A -126.8(5) . . . . ?
C21 C22 C26 F3A 3.3(6) . . . . ?
C21 C22 C26 F1 55.0(7) . . . . ?
C21 C22 C26 F2 -166.0(6) . . . . ?
C21 C22 C26 F3 -58.6(6) . . . . ?
C22 C23 C24 C25 -1.3(4) . . . . ?
C22 C23 C24 C27 -179.0(3) . . . . ?
C23 C22 C26 F1A -61.2(4) . . . . ?
C23 C22 C26 F2A 54.7(5) . . . . ?
C23 C22 C26 F3A -175.3(5) . . . . ?
C23 C22 C26 F1 -123.6(7) . . . . ?
C23 C22 C26 F2 15.4(7) . . . . ?
C23 C22 C26 F3 122.8(5) . . . . ?
C23 C24 C25 C20 0.2(4) . . . . ?
C23 C24 C27 F4 -134.8(12) . . . . ?
C23 C24 C27 F5 111.0(10) . . . . ?
C23 C24 C27 F6 -4.3(11) . . . . ?
C23 C24 C27 F4A -157.2(6) . . . . ?
C23 C24 C27 F5A 79.6(7) . . . . ?
C23 C24 C27 F6A -38.9(7) . . . . ?
C25 C20 C21 C22 -2.1(4) . . . . ?
C25 C24 C27 F4 47.4(13) . . . . ?
C25 C24 C27 F5 -66.8(11) . . . . ?
C25 C24 C27 F6 177.9(11) . . . . ?
C25 C24 C27 F4A 25.0(7) . . . . ?
C25 C24 C27 F5A -98.3(7) . . . . ?
C25 C24 C27 F6A 143.3(6) . . . . ?
C26 C22 C23 C24 179.1(3) . . . . ?
C27 C24 C25 C20 178.0(3) . . . . ?
C30 C3 C4 Sn1 -171.05(18) . . . . ?
C30 C3 C4 C40 9.8(4) . . . . ?
C30 C31 C32 C33 -0.5(4) . . . . ?
C30 C31 C32 C36 178.8(2) . . . . ?
C31 C30 C35 C34 -1.1(4) . . . . ?
C31 C32 C33 C34 -0.3(4) . . . . ?
C31 C32 C36 F7 3.8(4) . . . . ?
C31 C32 C36 F8 -117.8(3) . . . . ?
C31 C32 C36 F9 124.9(3) . . . . ?
C32 C33 C34 C35 0.4(4) . . . . ?
C32 C33 C34 C37 178.2(3) . . . . ?
C33 C32 C36 F7 -176.8(2) . . . . ?
C33 C32 C36 F8 61.6(3) . . . . ?
C33 C32 C36 F9 -55.8(3) . . . . ?
C33 C34 C35 C30 0.3(4) . . . . ?
C33 C34 C37 F10 -112.0(3) . . . . ?
C33 C34 C37 F11 129.7(3) . . . . ?
C33 C34 C37 F12 9.5(4) . . . . ?
C35 C30 C31 C32 1.2(4) . . . . ?
C35 C34 C37 F10 65.8(3) . . . . ?
C35 C34 C37 F11 -52.5(3) . . . . ?
C35 C34 C37 F12 -172.6(3) . . . . ?
C36 C32 C33 C34 -179.6(2) . . . . ?
C37 C34 C35 C30 -177.5(3) . . . . ?
C40 S2 C43 C42 1.3(2) . . . . ?
C40 C41 C42 C43 1.6(4) . . . . ?
C41 C42 C43 S2 -1.9(3) . . . . ?
C43 S2 C40 C4 177.2(2) . . . . ?
C43 S2 C40 C41 -0.4(2) . . . . ?
